data_1525813
loop_
_publ_author_name
'Corbel, G.'
'Suard, E.'
'Emery, J.'
'Leblanc, M.'

_publ_section_title
;
 (O H)-F disorder in non-centrosymmetric Zn2 (B O3) (O H)0.75 F0.25: ab
 initio structure determination and NMR study: comparison with tridymite
 and fluoride borates
;
_journal_name_full 'Journal of Alloys Compd.'
_journal_page_first 287
_journal_page_last 295
_journal_volume 315
_journal_year 2001
_chemical_formula_sum 'B F0.25 H0.75 O3.75 Zn2'
_chemical_name_systematic 'Zn2 (B O3) (O H)0.75 F0.25'
_space_group_IT_number 4
_symmetry_space_group_name_Hall 'P 2yb'
_symmetry_space_group_name_H-M 'P 1 21 1'
_cell_angle_alpha 90
_cell_angle_beta 98.829
_cell_angle_gamma 90
_cell_formula_units_Z 2
_cell_length_a 6.8738
_cell_length_b 4.9178
_cell_length_c 5.7018
_cell_volume 190.460
_citation_journal_id_ASTM JALCEU
_cod_data_source_file Corbel_JALCEU_2001_1151.cif
_cod_data_source_block H0.75B1F0.25O3.75Zn2
_cod_original_cell_volume 190.4596
_cod_original_formula_sum 'H0.75 B1 F0.25 O3.75 Zn2'
_cod_database_code 1525813

loop_
_symmetry_equiv_pos_as_xyz
x,y,z
-x,y+1/2,-z

loop_
_atom_site_label
_atom_site_type_symbol
_atom_site_fract_x
_atom_site_fract_y
_atom_site_fract_z
_atom_site_occupancy
_atom_site_U_iso_or_equiv
O4 O-2 0.918 0.862 0.35 1 0.0
Zn1 Zn+2 0.145 0 0.552 1 0.0
O2 O-2 0.613 0.482 0.584 0.75 0.0
O3 O-2 0.806 0.277 0.161 1 0.0
H1 H+1 0.533 0.327 0.517 0.75 0.0
B1 B+3 0.212 0.494 0.824 1 0.0
Zn2 Zn+2 0.375 0.983 0.068 1 0.0
O1 O-2 0.643 0.856 0.03 1 0.0
F1 F-1 0.613 0.482 0.584 0.25 0.0
